data_1503319
loop_
_publ_author_name
'Andrew, Trisha L.'
'Cox, Jason R.'
'Swager, Timothy M.'

_publ_section_title
;
 Synthesis, reactivity, and electronic properties of 6,6-dicyanofulvenes.
;
_journal_issue 22
_journal_name_full 'Organic letters'
_journal_page_first 5302
_journal_page_last 5305
_journal_paper_doi 10.1021/ol102384k
_journal_volume 12
_journal_year 2010
_chemical_formula_sum 'C20 H14 N2 O'
_chemical_formula_weight 298.33
_chemical_name_systematic
; 
 ? 
;
_space_group_IT_number 61
_symmetry_cell_setting orthorhombic
_symmetry_space_group_name_Hall '-P 2ac 2ab'
_symmetry_space_group_name_H-M 'P b c a'
_atom_sites_solution_hydrogens geom
_atom_sites_solution_primary direct
_atom_sites_solution_secondary difmap
_audit_creation_method SHELXL-97
_cell_angle_alpha 90.00
_cell_angle_beta 90.00
_cell_angle_gamma 90.00
_cell_formula_units_Z 8
_cell_length_a 10.6357(2)
_cell_length_b 12.4031(2)
_cell_length_c 22.8030(3)
_cell_measurement_reflns_used 9011
_cell_measurement_temperature 100(2)
_cell_measurement_theta_max 69.46
_cell_measurement_theta_min 3.56
_cell_volume 3008.07(8)
_computing_cell_refinement 'SAINT 7.46A (Bruker-AXS, 2009)'
_computing_data_collection 'APEX2 v2009.9.0 (Bruker-AXS, 2009)'
_computing_data_reduction 'SAINT 7.46A (Bruker-AXS, 2009)'
_computing_molecular_graphics 'Bruker SHELXTL'
_computing_publication_material 'Bruker SHELXTL'
_computing_structure_refinement 'SHELXL-97 (Sheldrick, 2008)'
_computing_structure_solution 'SHELXS-97 (Sheldrick, 2008)'
_diffrn_ambient_temperature 100(2)
_diffrn_detector_area_resol_mean 8.3
_diffrn_measured_fraction_theta_full 0.998
_diffrn_measured_fraction_theta_max 0.998
_diffrn_measurement_device_type 'Bruker Smart APEX CCD'
_diffrn_measurement_method '\f and \w scans'
_diffrn_radiation_monochromator graphite
_diffrn_radiation_source 'fine-focus sealed tube'
_diffrn_radiation_type CuK\a
_diffrn_radiation_wavelength 1.54178
_diffrn_reflns_av_R_equivalents 0.0337
_diffrn_reflns_av_sigmaI/netI 0.0100
_diffrn_reflns_limit_h_max 12
_diffrn_reflns_limit_h_min -10
_diffrn_reflns_limit_k_max 15
_diffrn_reflns_limit_k_min -15
_diffrn_reflns_limit_l_max 27
_diffrn_reflns_limit_l_min -27
_diffrn_reflns_number 63054
_diffrn_reflns_theta_full 69.95
_diffrn_reflns_theta_max 69.95
_diffrn_reflns_theta_min 3.88
_exptl_absorpt_coefficient_mu 0.653
_exptl_absorpt_correction_T_max 0.9681
_exptl_absorpt_correction_T_min 0.8281
_exptl_absorpt_correction_type multi-scan
_exptl_absorpt_process_details 'SADABS (Sheldrick, 2009)'
_exptl_crystal_colour colourless
_exptl_crystal_density_diffrn 1.318
_exptl_crystal_density_method 'not measured'
_exptl_crystal_description plate
_exptl_crystal_F_000 1248
_exptl_crystal_size_max 0.30
_exptl_crystal_size_mid 0.30
_exptl_crystal_size_min 0.05
_refine_diff_density_max 0.269
_refine_diff_density_min -0.242
_refine_diff_density_rms 0.040
_refine_ls_extinction_method none
_refine_ls_goodness_of_fit_ref 1.039
_refine_ls_hydrogen_treatment constr
_refine_ls_matrix_type full
_refine_ls_number_parameters 209
_refine_ls_number_reflns 2833
_refine_ls_number_restraints 0
_refine_ls_restrained_S_all 1.039
_refine_ls_R_factor_all 0.0385
_refine_ls_R_factor_gt 0.0361
_refine_ls_shift/su_max 0.000
_refine_ls_shift/su_mean 0.000
_refine_ls_structure_factor_coef Fsqd
_refine_ls_weighting_details 'calc w=1/[\s^2^(Fo^2^)+(0.0498P)^2^+1.4800P] where P=(Fo^2^+2Fc^2^)/3'
_refine_ls_weighting_scheme calc
_refine_ls_wR_factor_gt 0.0921
_refine_ls_wR_factor_ref 0.0946
_reflns_number_gt 2651
_reflns_number_total 2833
_reflns_threshold_expression >2sigma(I)
_cod_data_source_file ol102384k_si_004.cif
_cod_data_source_block d10111
_cod_depositor_comments
;
The following automatic conversions were performed:

'_symmetry_cell_setting' value 'Orthorhombic' changed to
'orthorhombic' according to
/home/saulius/struct/CIF-dictionaries/cif_core.dic dictionary named
'cif_core.dic' version 2.4.2 from 2011-04-26.

Automatic conversion script
Id: cif_fix_values 1715 2011-07-08 13:25:40Z adriana 
;
_cod_original_sg_symbol_H-M Pbca
_cod_database_code 1503319

loop_
_symmetry_equiv_pos_as_xyz
'x, y, z'
'-x+1/2, -y, z+1/2'
'-x, y+1/2, -z+1/2'
'x+1/2, -y+1/2, -z'
'-x, -y, -z'
'x-1/2, y, -z-1/2'
'x, -y-1/2, z-1/2'
'-x-1/2, y-1/2, z'

loop_
_atom_site_label
_atom_site_type_symbol
_atom_site_fract_x
_atom_site_fract_y
_atom_site_fract_z
_atom_site_U_iso_or_equiv
_atom_site_adp_type
_atom_site_occupancy
_atom_site_symmetry_multiplicity
_atom_site_calc_flag
_atom_site_refinement_flags
O1 O 0.22025(8) 0.20922(7) 0.17264(4) 0.0191(2) Uani 1 1 d .
H1 H 0.2842 0.2340 0.1895 0.029 Uiso 1 1 calc R
C1 C 0.22804(11) 0.09481(9) 0.17055(5) 0.0167(3) Uani 1 1 d .
C11 C 0.11515(11) 0.05445(9) 0.13551(5) 0.0168(3) Uani 1 1 d .
C12 C 0.00629(11) 0.11698(10) 0.13306(5) 0.0190(3) Uani 1 1 d .
H12 H 0.0039 0.1850 0.1522 0.023 Uiso 1 1 calc R
C13 C -0.09862(11) 0.08019(10) 0.10274(6) 0.0218(3) Uani 1 1 d .
H13 H -0.1724 0.1232 0.1013 0.026 Uiso 1 1 calc R
C14 C -0.09640(12) -0.01882(11) 0.07462(5) 0.0232(3) Uani 1 1 d .
H14 H -0.1676 -0.0430 0.0532 0.028 Uiso 1 1 calc R
C15 C 0.01100(12) -0.08238(11) 0.07803(6) 0.0251(3) Uani 1 1 d .
H15 H 0.0125 -0.1510 0.0595 0.030 Uiso 1 1 calc R
C16 C 0.11613(12) -0.04625(10) 0.10828(6) 0.0217(3) Uani 1 1 d .
H16 H 0.1891 -0.0903 0.1104 0.026 Uiso 1 1 calc R
C2 C 0.35420(11) 0.05649(9) 0.14554(5) 0.0164(3) Uani 1 1 d .
C21 C 0.40603(11) 0.09705(9) 0.09019(5) 0.0171(3) Uani 1 1 d .
C22 C 0.32959(11) 0.14845(9) 0.04861(5) 0.0188(3) Uani 1 1 d .
H22 H 0.2434 0.1609 0.0571 0.023 Uiso 1 1 calc R
C23 C 0.37874(12) 0.18126(10) -0.00480(5) 0.0214(3) Uani 1 1 d .
H23 H 0.3256 0.2146 -0.0329 0.026 Uiso 1 1 calc R
C24 C 0.50541(12) 0.16574(10) -0.01748(5) 0.0214(3) Uani 1 1 d .
H24 H 0.5386 0.1879 -0.0542 0.026 Uiso 1 1 calc R
C25 C 0.58316(12) 0.11763(10) 0.02390(5) 0.0213(3) Uani 1 1 d .
H25 H 0.6701 0.1084 0.0157 0.026 Uiso 1 1 calc R
C26 C 0.53424(11) 0.08297(10) 0.07713(5) 0.0195(3) Uani 1 1 d .
H26 H 0.5879 0.0494 0.1050 0.023 Uiso 1 1 calc R
C3 C 0.40699(11) -0.01906(9) 0.18064(5) 0.0172(2) Uani 1 1 d .
H3 H 0.4842 -0.0547 0.1726 0.021 Uiso 1 1 calc R
C4 C 0.33116(11) -0.03829(9) 0.23160(5) 0.0167(2) Uani 1 1 d .
C6 C 0.34844(11) -0.11737(10) 0.27230(5) 0.0171(2) Uani 1 1 d .
C7 C 0.45588(11) -0.18708(10) 0.27096(5) 0.0189(3) Uani 1 1 d .
N1 N 0.54396(10) -0.24073(9) 0.27086(5) 0.0248(3) Uani 1 1 d .
C8 C 0.25824(11) -0.13695(10) 0.31778(5) 0.0182(3) Uani 1 1 d .
N2 N 0.18283(10) -0.15457(9) 0.35262(5) 0.0236(2) Uani 1 1 d .
C5 C 0.22703(11) 0.04339(10) 0.23294(5) 0.0185(3) Uani 1 1 d .
H5A H 0.2429 0.0986 0.2634 0.022 Uiso 1 1 calc R
H5B H 0.1452 0.0083 0.2410 0.022 Uiso 1 1 calc R

loop_
_atom_site_aniso_label
_atom_site_aniso_U_11
_atom_site_aniso_U_22
_atom_site_aniso_U_33
_atom_site_aniso_U_23
_atom_site_aniso_U_13
_atom_site_aniso_U_12
O1 0.0172(4) 0.0148(4) 0.0252(4) -0.0031(3) -0.0029(3) -0.0004(3)
C1 0.0173(6) 0.0150(6) 0.0179(6) -0.0004(4) 0.0003(4) 0.0009(4)
C11 0.0169(6) 0.0180(6) 0.0154(5) 0.0024(4) 0.0006(4) -0.0017(4)
C12 0.0201(6) 0.0179(6) 0.0191(6) 0.0008(4) -0.0003(4) 0.0003(5)
C13 0.0174(6) 0.0243(6) 0.0237(6) 0.0049(5) -0.0020(5) -0.0003(5)
C14 0.0204(6) 0.0281(7) 0.0212(6) 0.0013(5) -0.0037(5) -0.0083(5)
C15 0.0273(7) 0.0213(6) 0.0269(6) -0.0058(5) 0.0005(5) -0.0054(5)
C16 0.0191(6) 0.0200(6) 0.0261(6) -0.0021(5) 0.0006(5) 0.0007(5)
C2 0.0149(6) 0.0166(6) 0.0177(6) -0.0034(4) -0.0022(4) -0.0022(4)
C21 0.0187(6) 0.0147(5) 0.0179(6) -0.0019(4) -0.0010(4) -0.0012(4)
C22 0.0183(6) 0.0169(6) 0.0212(6) -0.0011(4) -0.0014(5) -0.0004(4)
C23 0.0261(6) 0.0186(6) 0.0194(6) 0.0009(5) -0.0040(5) -0.0009(5)
C24 0.0284(7) 0.0186(6) 0.0173(6) -0.0007(5) 0.0023(5) -0.0037(5)
C25 0.0187(6) 0.0214(6) 0.0239(6) -0.0017(5) 0.0028(5) -0.0019(5)
C26 0.0189(6) 0.0194(6) 0.0202(6) 0.0008(5) -0.0018(5) -0.0007(5)
C3 0.0147(5) 0.0186(6) 0.0182(6) -0.0011(4) -0.0011(4) 0.0002(4)
C4 0.0143(5) 0.0184(6) 0.0173(5) -0.0034(4) -0.0025(4) -0.0017(4)
C6 0.0156(5) 0.0191(6) 0.0165(5) -0.0019(4) -0.0014(4) -0.0009(4)
C7 0.0198(6) 0.0211(6) 0.0157(5) 0.0030(4) -0.0015(4) -0.0017(5)
N1 0.0227(5) 0.0285(6) 0.0232(5) 0.0049(4) -0.0015(4) 0.0048(5)
C8 0.0181(6) 0.0190(6) 0.0176(5) 0.0001(4) -0.0050(5) 0.0012(5)
N2 0.0205(5) 0.0297(6) 0.0205(5) 0.0021(4) 0.0000(4) -0.0010(4)
C5 0.0175(6) 0.0209(6) 0.0170(6) -0.0002(4) 0.0000(4) 0.0017(5)

loop_
_atom_type_symbol
_atom_type_description
_atom_type_scat_dispersion_real
_atom_type_scat_dispersion_imag
_atom_type_scat_source
C C 0.0181 0.0091 'International Tables Vol C Tables 4.2.6.8 and 6.1.1.4'
H H 0.0000 0.0000 'International Tables Vol C Tables 4.2.6.8 and 6.1.1.4'
N N 0.0311 0.0180 'International Tables Vol C Tables 4.2.6.8 and 6.1.1.4'
O O 0.0492 0.0322 'International Tables Vol C Tables 4.2.6.8 and 6.1.1.4'

loop_
_geom_angle_atom_site_label_1
_geom_angle_atom_site_label_2
_geom_angle_atom_site_label_3
_geom_angle
C1 O1 H1 109.5
O1 C1 C11 107.39(9)
O1 C1 C2 111.88(9)
C11 C1 C2 113.08(9)
O1 C1 C5 112.16(9)
C11 C1 C5 109.76(9)
C2 C1 C5 102.62(9)
C12 C11 C16 119.09(11)
C12 C11 C1 119.44(10)
C16 C11 C1 121.38(10)
C13 C12 C11 120.26(11)
C13 C12 H12 119.9
C11 C12 H12 119.9
C14 C13 C12 120.50(11)
C14 C13 H13 119.7
C12 C13 H13 119.7
C13 C14 C15 119.39(11)
C13 C14 H14 120.3
C15 C14 H14 120.3
C16 C15 C14 120.43(12)
C16 C15 H15 119.8
C14 C15 H15 119.8
C15 C16 C11 120.29(12)
C15 C16 H16 119.9
C11 C16 H16 119.9
C3 C2 C21 126.18(11)
C3 C2 C1 110.95(10)
C21 C2 C1 122.86(10)
C22 C21 C26 118.39(11)
C22 C21 C2 121.34(11)
C26 C21 C2 120.26(11)
C23 C22 C21 120.58(11)
C23 C22 H22 119.7
C21 C22 H22 119.7
C22 C23 C24 120.46(11)
C22 C23 H23 119.8
C24 C23 H23 119.8
C25 C24 C23 119.65(11)
C25 C24 H24 120.2
C23 C24 H24 120.2
C26 C25 C24 120.24(11)
C26 C25 H25 119.9
C24 C25 H25 119.9
C25 C26 C21 120.64(11)
C25 C26 H26 119.7
C21 C26 H26 119.7
C2 C3 C4 111.14(10)
C2 C3 H3 124.4
C4 C3 H3 124.4
C6 C4 C3 126.55(11)
C6 C4 C5 124.84(11)
C3 C4 C5 108.61(10)
C4 C6 C7 121.81(11)
C4 C6 C8 121.63(11)
C7 C6 C8 116.54(10)
N1 C7 C6 177.95(13)
N2 C8 C6 177.26(12)
C4 C5 C1 104.61(9)
C4 C5 H5A 110.8
C1 C5 H5A 110.8
C4 C5 H5B 110.8
C1 C5 H5B 110.8
H5A C5 H5B 108.9

loop_
_geom_bond_atom_site_label_1
_geom_bond_atom_site_label_2
_geom_bond_distance
O1 C1 1.4223(14)
O1 H1 0.8400
C1 C11 1.5265(16)
C1 C2 1.5335(16)
C1 C5 1.5592(16)
C11 C12 1.3947(16)
C11 C16 1.3948(17)
C12 C13 1.3897(17)
C12 H12 0.9500
C13 C14 1.3855(18)
C13 H13 0.9500
C14 C15 1.3901(19)
C14 H14 0.9500
C15 C16 1.3882(18)
C15 H15 0.9500
C16 H16 0.9500
C2 C3 1.3542(17)
C2 C21 1.4664(16)
C21 C22 1.4022(16)
C21 C26 1.4066(17)
C22 C23 1.3866(17)
C22 H22 0.9500
C23 C24 1.3912(18)
C23 H23 0.9500
C24 C25 1.3892(18)
C24 H24 0.9500
C25 C26 1.3889(17)
C25 H25 0.9500
C26 H26 0.9500
C3 C4 1.4343(16)
C3 H3 0.9500
C4 C6 1.3628(17)
C4 C5 1.5012(16)
C6 C7 1.4333(17)
C6 C8 1.4334(16)
C7 N1 1.1490(17)
C8 N2 1.1500(16)
C5 H5A 0.9900
C5 H5B 0.9900

loop_
_geom_hbond_atom_site_label_D
_geom_hbond_atom_site_label_H
_geom_hbond_atom_site_label_A
_geom_hbond_distance_DH
_geom_hbond_distance_HA
_geom_hbond_distance_DA
_geom_hbond_angle_DHA
_geom_hbond_site_symmetry_A
O1 H1 N1 0.84 2.06 2.8870(13) 166.9 3_655
